data_4079568
loop_
_publ_author_name
'Hu, Ting'
'Zhao, Liang'
'Mak, Thomas C. W.'

_publ_section_title
;
 Assembly of Silver-Organic Frameworks and Discrete Molecules Containing
 Embedded 1,3-Butadiyne-1,4-diide with Ancillary Heteroaromatic N-Donor
 Ligands
;
_journal_issue 21
_journal_name_full Organometallics
_journal_page_first 7539
_journal_paper_doi 10.1021/om300838r
_journal_volume 31
_journal_year 2012
_chemical_formula_sum 'C52 H24 Ag8 F18 N12 O12'
_chemical_formula_weight 2213.79
_chemical_name_systematic
; 
 ? 
;
_space_group_IT_number 2
_symmetry_cell_setting triclinic
_symmetry_space_group_name_Hall '-P 1'
_symmetry_space_group_name_H-M 'P -1'
_atom_sites_solution_hydrogens geom
_atom_sites_solution_primary direct
_atom_sites_solution_secondary difmap
_audit_creation_method SHELXL-97
_cell_angle_alpha 80.5710(10)
_cell_angle_beta 82.9400(10)
_cell_angle_gamma 75.2760(10)
_cell_formula_units_Z 2
_cell_length_a 12.1322(6)
_cell_length_b 16.2592(8)
_cell_length_c 18.0363(9)
_cell_measurement_reflns_used 61131
_cell_measurement_temperature 296(2)
_cell_measurement_theta_max 53.402
_cell_measurement_theta_min 4.604
_cell_volume 3382.2(3)
_computing_cell_refinement SAINT(Bruker,2001)
_computing_data_collection APEX2(Bruker,2003)
_computing_data_reduction APEX2(Bruker,2003)
_computing_structure_refinement 'SHELXL-97 (Sheldrick, 1997)'
_computing_structure_solution 'SHELXS-97 (Sheldrick, 1990)'
_diffrn_ambient_temperature 296(2)
_diffrn_measured_fraction_theta_full 0.998
_diffrn_measured_fraction_theta_max 0.998
_diffrn_radiation_monochromator graphite
_diffrn_radiation_source 'fine-focus sealed tube'
_diffrn_radiation_type MoK\a
_diffrn_radiation_wavelength 0.71073
_diffrn_reflns_av_R_equivalents 0.0924
_diffrn_reflns_av_sigmaI/netI 0.0951
_diffrn_reflns_limit_h_max 14
_diffrn_reflns_limit_h_min -14
_diffrn_reflns_limit_k_max 19
_diffrn_reflns_limit_k_min -19
_diffrn_reflns_limit_l_max 21
_diffrn_reflns_limit_l_min -21
_diffrn_reflns_number 45186
_diffrn_reflns_theta_full 25.00
_diffrn_reflns_theta_max 25.00
_diffrn_reflns_theta_min 1.74
_exptl_absorpt_coefficient_mu 2.380
_exptl_absorpt_correction_T_max 0.7020
_exptl_absorpt_correction_T_min 0.6475
_exptl_absorpt_correction_type multi-scan
_exptl_absorpt_process_details SADABS
_exptl_crystal_colour yellow
_exptl_crystal_density_diffrn 2.174
_exptl_crystal_density_method 'not measured'
_exptl_crystal_description block
_exptl_crystal_F_000 2108
_exptl_crystal_size_max 0.22
_exptl_crystal_size_mid 0.14
_exptl_crystal_size_min 0.08
_refine_diff_density_max 1.328
_refine_diff_density_min -0.897
_refine_diff_density_rms 0.215
_refine_ls_extinction_coef 0.0019(3)
_refine_ls_extinction_expression Fc^*^=kFc[1+0.001xFc^2^\l^3^/sin(2\q)]^-1/4^
_refine_ls_extinction_method SHELXL
_refine_ls_goodness_of_fit_ref 1.038
_refine_ls_hydrogen_treatment constr
_refine_ls_matrix_type full
_refine_ls_number_parameters 928
_refine_ls_number_reflns 11886
_refine_ls_number_restraints 24
_refine_ls_restrained_S_all 1.037
_refine_ls_R_factor_all 0.0853
_refine_ls_R_factor_gt 0.0726
_refine_ls_shift/su_max 0.001
_refine_ls_shift/su_mean 0.000
_refine_ls_structure_factor_coef Fsqd
_refine_ls_weighting_details 'calc w=1/[\s^2^(Fo^2^)+(0.1233P)^2^+0.0000P] where P=(Fo^2^+2Fc^2^)/3'
_refine_ls_weighting_scheme calc
_refine_ls_wR_factor_gt 0.1824
_refine_ls_wR_factor_ref 0.1929
_reflns_number_gt 9422
_reflns_number_total 11886
_reflns_threshold_expression >2sigma(I)
_cod_data_source_file om300838r_si_002.cif
_cod_data_source_block 5
_cod_database_code 4079568

loop_
_symmetry_equiv_pos_as_xyz
'x, y, z'
'-x, -y, -z'

loop_
_atom_site_label
_atom_site_type_symbol
_atom_site_fract_x
_atom_site_fract_y
_atom_site_fract_z
_atom_site_U_iso_or_equiv
_atom_site_adp_type
_atom_site_occupancy
_atom_site_symmetry_multiplicity
_atom_site_calc_flag
_atom_site_refinement_flags
_atom_site_disorder_assembly
_atom_site_disorder_group
Ag1 Ag 0.94022(5) 0.20522(3) 0.11632(3) 0.04899(18) Uani 1 1 d . . .
Ag2 Ag 0.77996(5) 0.10711(4) 0.08914(4) 0.0635(2) Uani 1 1 d . . .
Ag3 Ag 1.07738(5) 0.03451(4) 0.15873(3) 0.0567(2) Uani 1 1 d . . .
Ag4 Ag 1.02230(5) 0.19991(4) -0.04154(3) 0.05634(19) Uani 1 1 d . . .
Ag5 Ag 0.52148(6) 0.60468(4) 0.33638(3) 0.0611(2) Uani 1 1 d . . .
Ag6 Ag 0.64273(5) 0.69893(4) 0.41027(3) 0.05531(19) Uani 1 1 d . . .
Ag7 Ag 0.77051(6) 0.53518(4) 0.47218(4) 0.0689(2) Uani 1 1 d . A .
Ag8 Ag 0.45877(6) 0.69651(5) 0.52991(4) 0.0772(2) Uani 1 1 d . . .
F1 F 0.8460(12) 0.2052(8) 0.3870(4) 0.235(8) Uani 1 1 d . . .
F2 F 0.8894(11) 0.0809(7) 0.4113(4) 0.179(5) Uani 1 1 d . . .
F3 F 1.0038(10) 0.1494(10) 0.4086(5) 0.203(6) Uani 1 1 d . . .
F4 F 1.2806(6) 0.3683(6) 0.0024(5) 0.132(3) Uani 1 1 d . . .
F5 F 1.1302(7) 0.4627(4) 0.0180(5) 0.123(3) Uani 1 1 d . . .
F6 F 1.2131(9) 0.3876(6) 0.1110(4) 0.144(4) Uani 1 1 d . . .
F7 F 0.5171(10) 0.3693(9) 0.1790(7) 0.218(7) Uani 1 1 d . . .
F8 F 0.6012(8) 0.4494(5) 0.1146(9) 0.204(7) Uani 1 1 d . . .
F9 F 0.5001(7) 0.3886(5) 0.0694(7) 0.164(4) Uani 1 1 d . . .
F10 F 0.5655(11) 0.8813(10) 0.1593(7) 0.222(7) Uani 1 1 d . . .
F11 F 0.4704(14) 0.9482(5) 0.2313(7) 0.198(6) Uani 1 1 d . . .
F12 F 0.3992(10) 0.8813(6) 0.1730(8) 0.225(8) Uani 1 1 d . . .
F13 F 0.9979(7) 0.7292(6) 0.2624(6) 0.195(6) Uani 1 1 d . . .
F14 F 1.0982(6) 0.6433(6) 0.3376(5) 0.129(3) Uani 1 1 d . . .
F15 F 1.0477(7) 0.5979(7) 0.2525(5) 0.141(3) Uani 1 1 d . . .
F16 F 0.7615(10) 0.8828(10) 0.5568(9) 0.222(7) Uani 1 1 d . . .
F17 F 0.6011(11) 0.9512(6) 0.5695(7) 0.179(5) Uani 1 1 d . . .
F18 F 0.6683(19) 0.8524(10) 0.6493(6) 0.292(11) Uani 1 1 d . . .
N1 N 0.8623(6) -0.1356(5) 0.1355(4) 0.0713(19) Uani 1 1 d . . .
N2 N 0.7356(6) 0.0443(4) 0.2118(4) 0.0588(16) Uani 1 1 d . . .
N3 N 0.8518(5) 0.2884(4) -0.0877(3) 0.0492(13) Uani 1 1 d . . .
N4 N 0.8700(6) 0.1119(4) -0.1692(4) 0.0623(17) Uani 1 1 d . . .
N5 N 1.2474(5) 0.0846(4) 0.1339(3) 0.0527(14) Uani 1 1 d . . .
N6 N 1.2902(6) -0.0342(5) -0.0105(5) 0.073(2) Uani 1 1 d . . .
N7 N 0.6842(6) 0.5419(4) 0.2612(4) 0.0594(16) Uani 1 1 d . . .
N8 N 0.6289(8) 0.3619(5) 0.3615(5) 0.081(2) Uani 1 1 d . . .
N9 N 0.8012(6) 0.3880(5) 0.4941(5) 0.0735(19) Uani 1 1 d . . .
N10 N 0.6879(7) 0.2146(4) 0.5447(4) 0.069(2) Uani 1 1 d . . .
N11 N 0.8177(6) 0.5734(5) 0.5838(4) 0.0611(16) Uani 1 1 d . . .
N12 N 0.6164(7) 0.4695(6) 0.6695(4) 0.075(2) Uani 1 1 d . . .
C1 C 0.9739(5) 0.0956(4) 0.0535(4) 0.0423(14) Uani 1 1 d . . .
C2 C 0.9902(5) 0.0344(4) 0.0197(4) 0.0406(14) Uani 1 1 d . . .
C3 C 0.5754(6) 0.5896(4) 0.4600(4) 0.0476(16) Uani 1 1 d . A .
C4 C 0.5272(5) 0.5315(4) 0.4854(4) 0.0428(14) Uani 1 1 d . . .
C5 C 0.9590(6) 0.1361(5) 0.2918(4) 0.0511(17) Uani 1 1 d . . .
C6 C 0.9249(9) 0.1426(6) 0.3744(5) 0.071(2) Uani 1 1 d . . .
C7 C 1.1095(6) 0.3212(5) 0.0459(5) 0.0533(17) Uani 1 1 d . . .
C8 C 1.1828(8) 0.3845(7) 0.0454(5) 0.071(2) Uani 1 1 d . . .
C9 C 0.6758(6) 0.3018(5) 0.1087(5) 0.0562(18) Uani 1 1 d . . .
C10 C 0.5745(9) 0.3787(7) 0.1171(8) 0.088(3) Uani 1 1 d . . .
C11 C 0.7654(6) -0.0402(5) 0.2365(5) 0.0563(18) Uani 1 1 d . . .
C12 C 0.7470(10) -0.0763(8) 0.3102(5) 0.088(3) Uani 1 1 d . . .
H12A H 0.7711 -0.1350 0.3252 0.105 Uiso 1 1 calc R . .
C13 C 0.6911(12) -0.0212(9) 0.3604(6) 0.110(4) Uani 1 1 d . . .
H13A H 0.6757 -0.0425 0.4107 0.132 Uiso 1 1 calc R . .
C14 C 0.6578(11) 0.0659(9) 0.3363(6) 0.102(4) Uani 1 1 d . . .
H14A H 0.6182 0.1040 0.3692 0.122 Uiso 1 1 calc R . .
C15 C 0.6846(9) 0.0939(7) 0.2634(6) 0.086(3) Uani 1 1 d . . .
H15A H 0.6657 0.1529 0.2481 0.103 Uiso 1 1 calc R . .
C16 C 0.8192(7) -0.0938(5) 0.1807(5) 0.0557(18) Uani 1 1 d . . .
C21 C 0.8347(6) 0.1778(4) -0.1511(4) 0.0492(16) Uani 1 1 d . . .
C22 C 0.7878(6) 0.2627(4) -0.1308(4) 0.0476(16) Uani 1 1 d . . .
C23 C 0.8106(7) 0.3658(5) -0.0680(5) 0.0592(19) Uani 1 1 d . . .
H23A H 0.8534 0.3858 -0.0387 0.071 Uiso 1 1 calc R . .
C24 C 0.7089(8) 0.4179(6) -0.0882(6) 0.073(2) Uani 1 1 d . . .
H24A H 0.6828 0.4711 -0.0714 0.088 Uiso 1 1 calc R . .
C25 C 0.6845(8) 0.3104(6) -0.1549(5) 0.071(2) Uani 1 1 d . . .
H25A H 0.6430 0.2891 -0.1841 0.085 Uiso 1 1 calc R . .
C26 C 0.6450(8) 0.3919(6) -0.1334(6) 0.081(3) Uani 1 1 d . . .
H26A H 0.5769 0.4279 -0.1493 0.098 Uiso 1 1 calc R . .
C31 C 1.3000(6) 0.0143(6) 0.0267(5) 0.0572(19) Uani 1 1 d . . .
C32 C 1.3190(6) 0.0747(5) 0.0717(5) 0.0546(18) Uani 1 1 d . . .
C33 C 1.2656(8) 0.1371(6) 0.1795(6) 0.072(2) Uani 1 1 d . . .
H33A H 1.2162 0.1467 0.2226 0.086 Uiso 1 1 calc R . .
C34 C 1.3560(10) 0.1773(7) 0.1641(7) 0.091(3) Uani 1 1 d . . .
H34A H 1.3696 0.2107 0.1976 0.109 Uiso 1 1 calc R . .
C35 C 1.4236(9) 0.1666(7) 0.0990(7) 0.088(3) Uani 1 1 d . . .
H35A H 1.4818 0.1956 0.0863 0.106 Uiso 1 1 calc R . .
C36 C 1.4071(7) 0.1131(6) 0.0512(6) 0.075(2) Uani 1 1 d . . .
H36A H 1.4543 0.1040 0.0071 0.090 Uiso 1 1 calc R . .
C41 C 0.6763(7) 0.4053(5) 0.3207(5) 0.0594(19) Uani 1 1 d . . .
C42 C 0.7357(7) 0.4581(5) 0.2676(4) 0.0527(17) Uani 1 1 d . A .
C43 C 0.7402(9) 0.5924(6) 0.2122(5) 0.073(2) Uani 1 1 d . A .
H43A H 0.7099 0.6514 0.2075 0.088 Uiso 1 1 calc R . .
C44 C 0.8377(9) 0.5630(7) 0.1693(5) 0.079(3) Uani 1 1 d . . .
H44A H 0.8716 0.6008 0.1354 0.095 Uiso 1 1 calc R A .
C45 C 0.8856(8) 0.4759(7) 0.1770(5) 0.078(3) Uani 1 1 d . A .
H45A H 0.9520 0.4542 0.1477 0.093 Uiso 1 1 calc R . .
C46 C 0.8352(8) 0.4220(6) 0.2275(5) 0.070(2) Uani 1 1 d . . .
H46A H 0.8668 0.3631 0.2346 0.084 Uiso 1 1 calc R A .
C51 C 0.7914(7) 0.3218(6) 0.5207(5) 0.062(2) Uani 1 1 d . A .
C52 C 0.7805(9) 0.2365(5) 0.5547(5) 0.066(2) Uani 1 1 d . . .
C53 C 0.6746(13) 0.1353(7) 0.5753(7) 0.100(4) Uani 1 1 d . . .
H53A H 0.6091 0.1185 0.5688 0.120 Uiso 1 1 calc R A .
C54 C 0.7581(16) 0.0805(7) 0.6156(7) 0.117(5) Uani 1 1 d . A .
H54A H 0.7498 0.0259 0.6363 0.141 Uiso 1 1 calc R . .
C55 C 0.8532(17) 0.1052(7) 0.6258(7) 0.126(6) Uani 1 1 d . . .
H55A H 0.9082 0.0686 0.6553 0.151 Uiso 1 1 calc R A .
C56 C 0.8681(12) 0.1833(7) 0.5928(7) 0.100(4) Uani 1 1 d . A .
H56A H 0.9351 0.1999 0.5961 0.120 Uiso 1 1 calc R . .
C61 C 0.7792(10) 0.5955(7) 0.7152(6) 0.084(3) Uani 1 1 d . . .
H61A H 0.7353 0.5887 0.7607 0.101 Uiso 1 1 calc R A .
C62 C 0.7615(7) 0.5635(5) 0.6516(5) 0.0594(19) Uani 1 1 d . A .
C63 C 0.6775(7) 0.5129(5) 0.6598(4) 0.0579(18) Uani 1 1 d . . .
C64 C 0.8674(10) 0.6388(7) 0.7061(7) 0.092(3) Uani 1 1 d . A .
H64A H 0.8868 0.6589 0.7469 0.110 Uiso 1 1 calc R . .
C65 C 0.9238(10) 0.6509(9) 0.6373(9) 0.106(4) Uani 1 1 d . . .
H65A H 0.9796 0.6821 0.6295 0.127 Uiso 1 1 calc R A .
C66 C 0.8975(9) 0.6165(7) 0.5795(6) 0.083(3) Uani 1 1 d . A .
H66A H 0.9394 0.6241 0.5332 0.099 Uiso 1 1 calc R . .
C71 C 0.5128(7) 0.7961(5) 0.2667(5) 0.0577(19) Uani 1 1 d . . .
C72 C 0.4807(10) 0.8748(7) 0.2060(7) 0.086(3) Uani 1 1 d . A .
C73 C 0.9030(7) 0.6402(6) 0.3510(5) 0.061(2) Uani 1 1 d . . .
C74 C 1.0102(8) 0.6542(7) 0.2996(6) 0.074(2) Uani 1 1 d . A .
C75 C 0.6218(8) 0.8118(6) 0.5423(5) 0.067(2) Uani 1 1 d . . .
C76 C 0.6624(12) 0.8734(8) 0.5806(7) 0.094(3) Uani 1 1 d . A .
O1 O 1.0072(7) 0.0633(4) 0.2777(3) 0.095(2) Uani 1 1 d . . .
O2 O 0.9345(7) 0.2021(4) 0.2487(3) 0.083(2) Uani 1 1 d . . .
O3 O 1.0591(5) 0.3034(4) 0.1047(4) 0.0712(16) Uani 1 1 d . . .
O4 O 1.1136(8) 0.2984(6) -0.0159(4) 0.105(3) Uani 1 1 d . . .
O5 O 0.6522(5) 0.2389(4) 0.0911(5) 0.089(2) Uani 1 1 d . . .
O6 O 0.7686(5) 0.3125(4) 0.1193(4) 0.0762(18) Uani 1 1 d . . .
O7 O 0.5729(7) 0.8055(4) 0.3132(4) 0.093(2) Uani 1 1 d . A .
O8 O 0.4740(6) 0.7366(4) 0.2612(4) 0.083(2) Uani 1 1 d . A .
O9 O 0.9157(6) 0.5674(5) 0.3853(5) 0.108(3) Uani 1 1 d . A .
O10 O 0.8231(6) 0.7010(4) 0.3488(5) 0.096(2) Uani 1 1 d . A .
O11 O 0.6875(17) 0.7897(11) 0.4862(8) 0.071(2) Uani 0.50(2) 1 d PU A 1
O11' O 0.6408(17) 0.8154(12) 0.4756(8) 0.071(2) Uani 0.50(2) 1 d PU A 2
O12 O 0.5673(13) 0.7701(11) 0.5880(9) 0.082(3) Uani 0.536(16) 1 d PU A 1
O12' O 0.5230(16) 0.8031(12) 0.5612(10) 0.082(3) Uani 0.464(16) 1 d PU A 2

loop_
_atom_site_aniso_label
_atom_site_aniso_U_11
_atom_site_aniso_U_22
_atom_site_aniso_U_33
_atom_site_aniso_U_23
_atom_site_aniso_U_13
_atom_site_aniso_U_12
Ag1 0.0566(3) 0.0334(3) 0.0583(3) -0.0169(2) -0.0026(2) -0.0075(2)
Ag2 0.0593(4) 0.0496(4) 0.0829(5) -0.0162(3) 0.0053(3) -0.0163(3)
Ag3 0.0651(4) 0.0413(3) 0.0587(4) -0.0095(3) -0.0026(3) -0.0032(3)
Ag4 0.0659(4) 0.0485(4) 0.0584(3) -0.0092(3) -0.0105(3) -0.0169(3)
Ag5 0.0723(4) 0.0533(4) 0.0605(4) -0.0034(3) -0.0076(3) -0.0220(3)
Ag6 0.0638(4) 0.0411(3) 0.0627(4) 0.0045(3) -0.0017(3) -0.0248(3)
Ag7 0.0691(4) 0.0574(4) 0.0737(4) 0.0152(3) -0.0060(3) -0.0190(3)
Ag8 0.0778(5) 0.0571(4) 0.0956(5) -0.0122(4) 0.0204(4) -0.0260(3)
F1 0.317(15) 0.190(10) 0.079(5) -0.029(6) 0.038(7) 0.134(10)
F2 0.331(14) 0.169(9) 0.074(4) -0.025(5) 0.065(6) -0.162(10)
F3 0.197(10) 0.39(2) 0.079(5) -0.070(8) -0.001(5) -0.158(12)
F4 0.093(5) 0.181(8) 0.146(6) -0.037(6) 0.019(4) -0.083(5)
F5 0.150(6) 0.068(4) 0.171(7) 0.003(4) -0.046(5) -0.058(4)
F6 0.227(9) 0.186(8) 0.078(4) -0.003(5) -0.045(5) -0.151(8)
F7 0.165(9) 0.209(12) 0.180(10) -0.017(8) 0.066(8) 0.092(9)
F8 0.112(6) 0.066(5) 0.45(2) -0.103(8) -0.099(9) 0.033(4)
F9 0.101(5) 0.120(6) 0.272(12) -0.072(7) -0.105(7) 0.043(5)
F10 0.187(10) 0.266(16) 0.169(10) 0.147(11) -0.030(8) -0.075(10)
F11 0.341(17) 0.064(5) 0.182(10) 0.023(6) -0.113(12) -0.018(7)
F12 0.229(11) 0.150(8) 0.319(15) 0.159(10) -0.225(12) -0.113(8)
F13 0.109(5) 0.143(7) 0.235(10) 0.118(8) 0.079(6) 0.015(5)
F14 0.076(4) 0.148(7) 0.168(7) -0.012(6) -0.008(4) -0.045(4)
F15 0.127(6) 0.198(9) 0.120(6) -0.068(6) 0.048(5) -0.077(6)
F16 0.146(9) 0.294(17) 0.297(17) -0.164(14) -0.017(9) -0.107(10)
F17 0.215(11) 0.106(7) 0.250(13) -0.082(8) -0.040(9) -0.057(7)
F18 0.60(3) 0.279(17) 0.110(7) 0.009(9) -0.141(13) -0.28(2)
N1 0.079(5) 0.055(4) 0.069(4) -0.008(4) 0.003(4) -0.002(4)
N2 0.067(4) 0.054(4) 0.059(4) -0.016(3) 0.006(3) -0.022(3)
N3 0.053(3) 0.037(3) 0.055(3) -0.001(3) -0.012(3) -0.006(3)
N4 0.078(4) 0.036(3) 0.076(4) -0.007(3) -0.024(3) -0.012(3)
N5 0.057(3) 0.044(3) 0.060(4) -0.017(3) -0.011(3) -0.010(3)
N6 0.058(4) 0.079(5) 0.088(5) -0.038(4) 0.002(3) -0.015(4)
N7 0.070(4) 0.049(4) 0.053(3) -0.002(3) 0.007(3) -0.014(3)
N8 0.097(6) 0.060(5) 0.079(5) 0.000(4) 0.011(4) -0.019(4)
N9 0.073(5) 0.048(4) 0.092(5) 0.005(4) -0.012(4) -0.007(3)
N10 0.102(6) 0.032(3) 0.062(4) 0.000(3) 0.016(4) -0.011(3)
N11 0.057(4) 0.060(4) 0.067(4) 0.004(3) -0.009(3) -0.021(3)
N12 0.078(5) 0.094(6) 0.066(4) -0.004(4) -0.012(4) -0.049(5)
C1 0.042(3) 0.040(4) 0.051(4) -0.017(3) -0.007(3) -0.011(3)
C2 0.035(3) 0.033(3) 0.052(4) -0.009(3) -0.006(3) -0.002(2)
C3 0.062(4) 0.037(4) 0.048(4) 0.003(3) -0.008(3) -0.025(3)
C4 0.044(3) 0.043(4) 0.042(3) 0.002(3) -0.009(3) -0.013(3)
C5 0.062(4) 0.042(4) 0.045(4) -0.004(3) -0.005(3) -0.004(3)
C6 0.085(6) 0.069(6) 0.061(5) -0.015(5) 0.007(4) -0.023(5)
C7 0.057(4) 0.047(4) 0.061(5) -0.010(4) -0.012(4) -0.016(3)
C8 0.088(6) 0.077(6) 0.062(5) -0.003(5) -0.013(4) -0.050(5)
C9 0.055(4) 0.033(4) 0.081(5) -0.005(4) -0.014(4) -0.009(3)
C10 0.063(6) 0.066(6) 0.135(10) -0.031(6) -0.024(6) 0.002(5)
C11 0.049(4) 0.054(5) 0.067(5) -0.011(4) 0.009(3) -0.020(3)
C12 0.126(9) 0.088(7) 0.064(5) -0.009(5) 0.018(5) -0.066(7)
C13 0.157(12) 0.117(11) 0.066(6) -0.022(7) 0.033(7) -0.066(9)
C14 0.145(10) 0.101(9) 0.069(6) -0.041(6) 0.037(6) -0.051(8)
C15 0.096(7) 0.064(6) 0.094(7) -0.026(5) 0.026(6) -0.020(5)
C16 0.060(4) 0.045(4) 0.063(4) -0.005(4) -0.003(4) -0.016(3)
C21 0.057(4) 0.032(4) 0.061(4) -0.009(3) -0.018(3) -0.006(3)
C22 0.057(4) 0.026(3) 0.061(4) -0.005(3) -0.016(3) -0.006(3)
C23 0.063(4) 0.041(4) 0.078(5) -0.018(4) -0.014(4) -0.010(3)
C24 0.074(5) 0.045(5) 0.100(7) -0.028(5) -0.016(5) 0.001(4)
C25 0.072(5) 0.059(5) 0.087(6) -0.025(5) -0.030(5) -0.004(4)
C26 0.072(6) 0.059(5) 0.105(7) -0.019(5) -0.024(5) 0.011(4)
C31 0.042(4) 0.067(5) 0.061(4) -0.016(4) -0.001(3) -0.007(3)
C32 0.043(4) 0.053(4) 0.068(5) -0.005(4) -0.016(3) -0.009(3)
C33 0.071(5) 0.068(6) 0.084(6) -0.028(5) -0.013(4) -0.016(4)
C34 0.099(8) 0.073(7) 0.119(9) -0.029(6) -0.027(7) -0.039(6)
C35 0.076(6) 0.088(7) 0.122(9) -0.023(7) -0.017(6) -0.049(6)
C36 0.055(5) 0.075(6) 0.095(7) -0.005(5) -0.001(4) -0.020(4)
C41 0.075(5) 0.043(4) 0.056(4) -0.003(4) -0.005(4) -0.010(4)
C42 0.068(5) 0.047(4) 0.047(4) -0.011(3) -0.004(3) -0.018(4)
C43 0.103(7) 0.053(5) 0.065(5) 0.001(4) 0.004(5) -0.033(5)
C44 0.106(7) 0.080(7) 0.058(5) -0.007(5) 0.013(5) -0.044(6)
C45 0.080(6) 0.082(7) 0.068(5) -0.021(5) 0.021(4) -0.021(5)
C46 0.083(6) 0.058(5) 0.069(5) -0.023(4) -0.007(4) -0.007(4)
C51 0.070(5) 0.047(5) 0.067(5) -0.008(4) -0.008(4) -0.008(4)
C52 0.094(6) 0.036(4) 0.060(5) 0.000(4) -0.015(4) -0.005(4)
C53 0.150(11) 0.059(6) 0.088(7) -0.006(6) 0.007(7) -0.033(7)
C54 0.234(17) 0.036(5) 0.082(7) 0.007(5) -0.041(9) -0.030(8)
C55 0.244(18) 0.034(5) 0.097(8) 0.000(5) -0.086(10) -0.001(8)
C56 0.150(11) 0.056(6) 0.086(7) -0.004(5) -0.049(7) 0.003(6)
C61 0.104(7) 0.088(7) 0.075(6) -0.013(5) -0.011(5) -0.047(6)
C62 0.056(4) 0.058(5) 0.068(5) 0.005(4) -0.021(4) -0.021(4)
C63 0.065(5) 0.054(5) 0.055(4) -0.004(4) -0.011(4) -0.015(4)
C64 0.094(7) 0.089(8) 0.111(9) -0.022(7) -0.015(6) -0.048(6)
C65 0.091(8) 0.103(9) 0.145(11) -0.009(8) -0.027(8) -0.059(7)
C66 0.082(6) 0.094(8) 0.085(6) -0.007(6) -0.005(5) -0.048(6)
C71 0.054(4) 0.049(4) 0.069(5) 0.008(4) -0.019(4) -0.013(3)
C72 0.090(7) 0.065(6) 0.098(7) 0.029(6) -0.040(6) -0.023(5)
C73 0.053(4) 0.059(5) 0.065(5) 0.001(4) 0.004(4) -0.016(4)
C74 0.062(5) 0.076(6) 0.078(6) 0.002(5) 0.002(4) -0.015(5)
C75 0.080(6) 0.054(5) 0.072(5) -0.015(4) -0.016(4) -0.017(4)
C76 0.107(9) 0.088(8) 0.100(8) -0.024(7) -0.029(7) -0.033(7)
O1 0.144(6) 0.058(4) 0.051(3) -0.002(3) -0.002(3) 0.029(4)
O2 0.143(6) 0.043(3) 0.051(3) -0.008(3) 0.002(3) -0.006(4)
O3 0.083(4) 0.068(4) 0.075(4) -0.023(3) 0.012(3) -0.040(3)
O4 0.173(8) 0.125(7) 0.058(4) -0.018(4) 0.001(4) -0.110(6)
O5 0.054(3) 0.052(4) 0.165(7) -0.031(4) -0.022(4) -0.007(3)
O6 0.052(3) 0.052(3) 0.129(5) -0.041(4) -0.025(3) 0.005(2)
O7 0.116(5) 0.064(4) 0.111(5) 0.035(4) -0.065(5) -0.044(4)
O8 0.117(5) 0.043(3) 0.098(5) 0.015(3) -0.061(4) -0.026(3)
O9 0.088(5) 0.082(5) 0.121(6) 0.046(5) 0.025(4) -0.013(4)
O10 0.079(4) 0.057(4) 0.131(6) 0.003(4) 0.043(4) -0.015(3)
O11 0.071(2) 0.071(2) 0.071(2) -0.0102(8) -0.0062(7) -0.0173(9)
O11' 0.071(2) 0.071(2) 0.071(2) -0.0102(8) -0.0062(7) -0.0173(9)
O12 0.083(3) 0.082(3) 0.082(3) -0.0117(8) -0.0068(7) -0.0198(10)
O12' 0.083(3) 0.082(3) 0.082(3) -0.0117(8) -0.0068(7) -0.0198(10)

loop_
_atom_type_symbol
_atom_type_description
_atom_type_scat_dispersion_real
_atom_type_scat_dispersion_imag
_atom_type_scat_source
C C 0.0033 0.0016 'International Tables Vol C Tables 4.2.6.8 and 6.1.1.4'
H H 0.0000 0.0000 'International Tables Vol C Tables 4.2.6.8 and 6.1.1.4'
N N 0.0061 0.0033 'International Tables Vol C Tables 4.2.6.8 and 6.1.1.4'
O O 0.0106 0.0060 'International Tables Vol C Tables 4.2.6.8 and 6.1.1.4'
F F 0.0171 0.0103 'International Tables Vol C Tables 4.2.6.8 and 6.1.1.4'
Ag Ag -0.8971 1.1015 'International Tables Vol C Tables 4.2.6.8 and 6.1.1.4'

loop_
_geom_angle_atom_site_label_1
_geom_angle_atom_site_label_2
_geom_angle_atom_site_label_3
_geom_angle
_geom_angle_site_symmetry_1
_geom_angle_site_symmetry_3
C1 Ag1 O6 124.8(2) . .
C1 Ag1 O2 127.6(2) . .
O6 Ag1 O2 87.5(2) . .
C1 Ag1 O3 124.5(2) . .
O6 Ag1 O3 94.3(2) . .
O2 Ag1 O3 86.7(2) . .
C1 Ag1 Ag3 52.89(18) . .
O6 Ag1 Ag3 152.97(18) . .
O2 Ag1 Ag3 79.32(15) . .
O3 Ag1 Ag3 108.23(17) . .
C1 Ag1 Ag4 52.34(18) . .
O6 Ag1 Ag4 106.72(18) . .
O2 Ag1 Ag4 162.26(19) . .
O3 Ag1 Ag4 81.71(15) . .
Ag3 Ag1 Ag4 91.54(2) . .
C1 Ag1 Ag2 51.55(16) . .
O6 Ag1 Ag2 80.15(14) . .
O2 Ag1 Ag2 107.43(18) . .
O3 Ag1 Ag2 164.38(16) . .
Ag3 Ag1 Ag2 81.50(2) . .
Ag4 Ag1 Ag2 85.92(2) . .
O5 Ag2 C1 121.5(2) . .
O5 Ag2 N2 98.8(3) . .
C1 Ag2 N2 115.7(2) . .
O5 Ag2 N6 106.2(3) . 2_755
C1 Ag2 N6 108.2(2) . 2_755
N2 Ag2 N6 105.0(3) . 2_755
O5 Ag2 Ag1 81.95(15) . .
C1 Ag2 Ag1 47.48(15) . .
N2 Ag2 Ag1 101.07(16) . .
N6 Ag2 Ag1 151.00(19) 2_755 .
N4 Ag3 O1 104.8(3) 2_755 .
N4 Ag3 C1 112.0(2) 2_755 .
O1 Ag3 C1 121.9(2) . .
N4 Ag3 N5 107.3(2) 2_755 .
O1 Ag3 N5 105.3(3) . .
C1 Ag3 N5 104.7(2) . .
N4 Ag3 Ag1 157.07(17) 2_755 .
O1 Ag3 Ag1 82.73(15) . .
C1 Ag3 Ag1 48.21(15) . .
N5 Ag3 Ag1 91.07(15) . .
N1 Ag4 O4 104.5(3) 2_755 .
N1 Ag4 C1 109.8(2) 2_755 .
O4 Ag4 C1 121.1(2) . .
N1 Ag4 N3 110.7(2) 2_755 .
O4 Ag4 N3 102.2(3) . .
C1 Ag4 N3 108.1(2) . .
N1 Ag4 Ag1 151.79(19) 2_755 .
O4 Ag4 Ag1 80.91(17) . .
C1 Ag4 Ag1 47.93(15) . .
N3 Ag4 Ag1 94.67(15) . .
N12 Ag5 O8 108.4(3) 2_666 .
N12 Ag5 C3 111.9(2) 2_666 .
O8 Ag5 C3 122.8(2) . .
N12 Ag5 N7 106.6(3) 2_666 .
O8 Ag5 N7 97.8(3) . .
C3 Ag5 N7 107.4(2) . .
N12 Ag5 Ag6 154.59(19) 2_666 .
O8 Ag5 Ag6 81.55(15) . .
C3 Ag5 Ag6 46.69(16) . .
N7 Ag5 Ag6 94.72(17) . .
C3 Ag6 O7 127.9(2) . .
C3 Ag6 O10 128.8(3) . .
O7 Ag6 O10 85.6(3) . .
C3 Ag6 O11' 123.8(4) . .
O7 Ag6 O11' 84.9(5) . .
O10 Ag6 O11' 92.6(4) . .
C3 Ag6 O11 121.3(4) . .
O7 Ag6 O11 97.0(5) . .
O10 Ag6 O11 84.0(4) . .
O11' Ag6 O11 15.5(4) . .
C3 Ag6 Ag7 53.4(2) . .
O7 Ag6 Ag7 155.0(2) . .
O10 Ag6 Ag7 79.80(17) . .
O11' Ag6 Ag7 115.8(5) . .
O11 Ag6 Ag7 101.5(5) . .
C3 Ag6 Ag8 53.43(19) . .
O7 Ag6 Ag8 107.6(2) . .
O10 Ag6 Ag8 160.8(2) . .
O11' Ag6 Ag8 75.1(4) . .
O11 Ag6 Ag8 80.6(4) . .
Ag7 Ag6 Ag8 92.04(3) . .
C3 Ag6 Ag5 52.55(18) . .
O7 Ag6 Ag5 80.52(16) . .
O10 Ag6 Ag5 111.9(2) . .
O11' Ag6 Ag5 150.2(5) . .
O11 Ag6 Ag5 163.6(5) . .
Ag7 Ag6 Ag5 86.23(2) . .
Ag8 Ag6 Ag5 84.66(2) . .
N9 Ag7 O9 107.2(3) . .
N9 Ag7 C3 106.7(3) . .
O9 Ag7 C3 125.3(3) . .
N9 Ag7 N11 104.8(3) . .
O9 Ag7 N11 101.9(3) . .
C3 Ag7 N11 109.2(2) . .
N9 Ag7 Ag6 150.8(2) . .
O9 Ag7 Ag6 84.09(18) . .
C3 Ag7 Ag6 48.08(16) . .
N11 Ag7 Ag6 98.81(17) . .
O12' Ag8 N8 106.3(5) . 2_666
O12' Ag8 C3 122.7(5) . .
N8 Ag8 C3 112.1(3) 2_666 .
O12' Ag8 N10 96.9(6) . 2_666
N8 Ag8 N10 107.6(3) 2_666 2_666
C3 Ag8 N10 109.5(2) . 2_666
O12' Ag8 O12 19.4(5) . .
N8 Ag8 O12 97.5(4) 2_666 .
C3 Ag8 O12 113.2(4) . .
N10 Ag8 O12 116.2(5) 2_666 .
O12' Ag8 Ag6 81.9(4) . .
N8 Ag8 Ag6 154.4(2) 2_666 .
C3 Ag8 Ag6 46.90(16) . .
N10 Ag8 Ag6 95.16(17) 2_666 .
O12 Ag8 Ag6 82.3(3) . .
C16 N1 Ag4 166.8(7) . 2_755
C15 N2 C11 115.7(8) . .
C15 N2 Ag2 119.5(6) . .
C11 N2 Ag2 124.6(5) . .
C23 N3 C22 116.1(6) . .
C23 N3 Ag4 120.5(5) . .
C22 N3 Ag4 123.3(4) . .
C21 N4 Ag3 158.3(7) . 2_755
C32 N5 C33 116.6(7) . .
C32 N5 Ag3 124.4(5) . .
C33 N5 Ag3 118.3(6) . .
C31 N6 Ag2 164.1(7) . 2_755
C42 N7 C43 114.4(7) . .
C42 N7 Ag5 125.5(5) . .
C43 N7 Ag5 119.7(6) . .
C41 N8 Ag8 161.1(8) . 2_666
C51 N9 Ag7 159.9(7) . .
C52 N10 C53 118.9(9) . .
C52 N10 Ag8 124.0(5) . 2_666
C53 N10 Ag8 117.0(8) . 2_666
C66 N11 C62 114.7(8) . .
C66 N11 Ag7 119.5(6) . .
C62 N11 Ag7 125.4(5) . .
C63 N12 Ag5 167.4(7) . 2_666
C2 C1 Ag1 178.4(6) . .
C2 C1 Ag2 97.6(4) . .
Ag1 C1 Ag2 81.0(2) . .
C2 C1 Ag4 101.5(5) . .
Ag1 C1 Ag4 79.7(2) . .
Ag2 C1 Ag4 117.1(3) . .
C2 C1 Ag3 101.0(5) . .
Ag1 C1 Ag3 78.9(2) . .
Ag2 C1 Ag3 108.8(3) . .
Ag4 C1 Ag3 124.8(3) . .
C1 C2 C2 178.9(10) . 2_755
C4 C3 Ag6 173.8(6) . .
C4 C3 Ag7 107.6(5) . .
Ag6 C3 Ag7 78.5(2) . .
C4 C3 Ag5 95.2(5) . .
Ag6 C3 Ag5 80.8(2) . .
Ag7 C3 Ag5 114.7(3) . .
C4 C3 Ag8 97.6(5) . .
Ag6 C3 Ag8 79.7(2) . .
Ag7 C3 Ag8 123.3(3) . .
Ag5 C3 Ag8 112.4(3) . .
C3 C4 C4 178.8(10) . 2_666
O2 C5 O1 129.0(7) . .
O2 C5 C6 116.3(7) . .
O1 C5 C6 114.7(7) . .
F1 C6 F3 104.5(12) . .
F1 C6 F2 102.8(11) . .
F3 C6 F2 105.4(11) . .
F1 C6 C5 114.4(9) . .
F3 C6 C5 113.0(9) . .
F2 C6 C5 115.4(8) . .
O3 C7 O4 132.0(8) . .
O3 C7 C8 115.7(7) . .
O4 C7 C8 112.4(7) . .
F6 C8 F5 107.8(9) . .
F6 C8 F4 104.3(9) . .
F5 C8 F4 104.4(9) . .
F6 C8 C7 114.1(7) . .
F5 C8 C7 111.4(8) . .
F4 C8 C7 114.1(8) . .
O6 C9 O5 129.6(7) . .
O6 C9 C10 115.3(7) . .
O5 C9 C10 115.0(7) . .
F7 C10 F8 105.0(13) . .
F7 C10 F9 102.5(12) . .
F8 C10 F9 108.3(11) . .
F7 C10 C9 111.6(11) . .
F8 C10 C9 114.8(9) . .
F9 C10 C9 113.7(9) . .
N2 C11 C12 124.5(8) . .
N2 C11 C16 115.7(7) . .
C12 C11 C16 119.8(8) . .
C13 C12 C11 116.7(11) . .
C12 C13 C14 120.0(10) . .
C15 C14 C13 117.7(10) . .
N2 C15 C14 125.3(10) . .
N1 C16 C11 179.0(9) . .
N4 C21 C22 177.8(8) . .
N3 C22 C25 125.1(6) . .
N3 C22 C21 114.9(6) . .
C25 C22 C21 120.1(7) . .
N3 C23 C24 123.6(7) . .
C23 C24 C26 120.0(8) . .
C22 C25 C26 116.8(8) . .
C24 C26 C25 118.4(8) . .
N6 C31 C32 176.7(8) . .
N5 C32 C36 125.2(8) . .
N5 C32 C31 114.6(7) . .
C36 C32 C31 120.1(8) . .
N5 C33 C34 122.1(9) . .
C35 C34 C33 118.4(9) . .
C34 C35 C36 120.7(9) . .
C32 C36 C35 116.8(9) . .
N8 C41 C42 178.0(9) . .
N7 C42 C46 125.7(8) . .
N7 C42 C41 113.9(7) . .
C46 C42 C41 120.5(8) . .
N7 C43 C44 124.4(9) . .
C43 C44 C45 118.6(9) . .
C46 C45 C44 119.7(8) . .
C45 C46 C42 117.1(9) . .
N9 C51 C52 179.3(10) . .
N10 C52 C56 123.9(9) . .
N10 C52 C51 117.1(7) . .
C56 C52 C51 118.9(10) . .
N10 C53 C54 119.5(13) . .
C55 C54 C53 120.3(11) . .
C56 C55 C54 120.0(12) . .
C55 C56 C52 117.1(14) . .
C62 C61 C64 115.9(10) . .
N11 C62 C61 125.7(8) . .
N11 C62 C63 116.5(7) . .
C61 C62 C63 117.8(8) . .
N12 C63 C62 175.4(9) . .
C65 C64 C61 119.2(10) . .
C64 C65 C66 119.0(10) . .
N11 C66 C65 125.5(10) . .
O8 C71 O7 130.9(8) . .
O8 C71 C72 114.9(8) . .
O7 C71 C72 114.1(8) . .
F12 C72 F10 109.6(13) . .
F12 C72 F11 107.8(12) . .
F10 C72 F11 95.7(12) . .
F12 C72 C71 117.9(9) . .
F10 C72 C71 110.7(10) . .
F11 C72 C71 113.0(10) . .
O10 C73 O9 132.1(8) . .
O10 C73 C74 114.8(8) . .
O9 C73 C74 113.0(8) . .
F13 C74 F14 105.5(10) . .
F13 C74 F15 108.4(10) . .
F14 C74 F15 102.1(9) . .
F13 C74 C73 113.9(8) . .
F14 C74 C73 112.2(8) . .
F15 C74 C73 113.7(9) . .
O12 C75 O11' 131.9(12) . .
O12 C75 O11 129.4(12) . .
O11' C75 O12' 109.9(14) . .
O11 C75 O12' 129.3(12) . .
O12 C75 C76 110.2(11) . .
O11' C75 C76 117.7(11) . .
O11 C75 C76 112.0(11) . .
O12' C75 C76 117.3(11) . .
F18 C76 F16 103.5(14) . .
F18 C76 F17 108.1(14) . .
F16 C76 F17 102.1(13) . .
F18 C76 C75 114.3(12) . .
F16 C76 C75 114.6(11) . .
F17 C76 C75 113.1(10) . .
C5 O1 Ag3 122.8(5) . .
C5 O2 Ag1 122.9(5) . .
C7 O3 Ag1 120.5(5) . .
C7 O4 Ag4 124.9(6) . .
C9 O5 Ag2 123.7(5) . .
C9 O6 Ag1 124.0(5) . .
C71 O7 Ag6 123.7(5) . .
C71 O8 Ag5 123.0(5) . .
C73 O9 Ag7 118.8(6) . .
C73 O10 Ag6 124.0(6) . .
C75 O11 Ag6 120.3(10) . .
C75 O11' Ag6 122.5(11) . .
C75 O12 Ag8 113.1(10) . .
C75 O12' Ag8 122.8(11) . .

loop_
_geom_bond_atom_site_label_1
_geom_bond_atom_site_label_2
_geom_bond_distance
_geom_bond_site_symmetry_2
Ag1 C1 2.193(6) .
Ag1 O6 2.353(5) .
Ag1 O2 2.373(6) .
Ag1 O3 2.379(6) .
Ag1 Ag3 2.8857(8) .
Ag1 Ag4 2.9063(8) .
Ag1 Ag2 2.9380(8) .
Ag2 O5 2.306(6) .
Ag2 C1 2.330(6) .
Ag2 N2 2.339(7) .
Ag2 N6 2.346(7) 2_755
Ag3 N4 2.285(6) 2_755
Ag3 O1 2.286(6) .
Ag3 C1 2.345(7) .
Ag3 N5 2.372(6) .
Ag4 N1 2.275(7) 2_755
Ag4 O4 2.297(6) .
Ag4 C1 2.338(7) .
Ag4 N3 2.358(6) .
Ag5 N12 2.319(7) 2_666
Ag5 O8 2.320(6) .
Ag5 C3 2.357(7) .
Ag5 N7 2.356(6) .
Ag5 Ag6 2.9300(8) .
Ag6 C3 2.160(7) .
Ag6 O7 2.325(6) .
Ag6 O10 2.334(6) .
Ag6 O11' 2.383(14) .
Ag6 O11 2.366(13) .
Ag6 Ag7 2.8446(9) .
Ag6 Ag8 2.9107(9) .
Ag7 N9 2.300(8) .
Ag7 O9 2.314(7) .
Ag7 C3 2.331(7) .
Ag7 N11 2.375(7) .
Ag8 O12' 2.246(16) .
Ag8 N8 2.294(8) 2_666
Ag8 C3 2.376(7) .
Ag8 N10 2.389(8) 2_666
Ag8 O12 2.410(14) .
F1 C6 1.237(12) .
F2 C6 1.251(12) .
F3 C6 1.236(12) .
F4 C8 1.327(12) .
F5 C8 1.313(12) .
F6 C8 1.293(10) .
F7 C10 1.250(16) .
F8 C10 1.264(13) .
F9 C10 1.284(13) .
F10 C72 1.261(16) .
F11 C72 1.317(15) .
F12 C72 1.189(12) .
F13 C74 1.274(12) .
F14 C74 1.297(12) .
F15 C74 1.309(13) .
F16 C76 1.265(16) .
F17 C76 1.291(15) .
F18 C76 1.236(15) .
N1 C16 1.140(10) .
N1 Ag4 2.275(7) 2_755
N2 C15 1.323(11) .
N2 C11 1.343(10) .
N3 C23 1.320(9) .
N3 C22 1.342(9) .
N4 C21 1.133(9) .
N4 Ag3 2.285(6) 2_755
N5 C32 1.336(10) .
N5 C33 1.352(10) .
N6 C31 1.150(10) .
N6 Ag2 2.346(7) 2_755
N7 C42 1.338(10) .
N7 C43 1.347(11) .
N8 C41 1.141(11) .
N8 Ag8 2.294(8) 2_666
N9 C51 1.135(11) .
N10 C52 1.302(12) .
N10 C53 1.358(13) .
N10 Ag8 2.389(8) 2_666
N11 C66 1.321(11) .
N11 C62 1.332(11) .
N12 C63 1.128(10) .
N12 Ag5 2.319(7) 2_666
C1 C2 1.212(9) .
C2 C2 1.377(12) 2_755
C3 C4 1.232(9) .
C4 C4 1.359(13) 2_666
C5 O2 1.210(9) .
C5 O1 1.233(9) .
C5 C6 1.511(11) .
C7 O3 1.188(10) .
C7 O4 1.224(10) .
C7 C8 1.519(11) .
C9 O6 1.223(9) .
C9 O5 1.227(9) .
C9 C10 1.527(12) .
C11 C12 1.377(12) .
C11 C16 1.426(11) .
C12 C13 1.375(16) .
C13 C14 1.382(18) .
C14 C15 1.348(15) .
C21 C22 1.443(9) .
C22 C25 1.374(11) .
C23 C24 1.360(12) .
C24 C26 1.371(13) .
C25 C26 1.392(13) .
C31 C32 1.449(11) .
C32 C36 1.356(11) .
C33 C34 1.391(14) .
C34 C35 1.356(16) .
C35 C36 1.384(14) .
C41 C42 1.432(12) .
C42 C46 1.375(12) .
C43 C44 1.355(14) .
C44 C45 1.377(14) .
C45 C46 1.359(13) .
C51 C52 1.452(12) .
C52 C56 1.367(14) .
C53 C54 1.364(18) .
C54 C55 1.36(2) .
C55 C56 1.357(18) .
C61 C62 1.394(13) .
C61 C64 1.402(14) .
C62 C63 1.444(11) .
C64 C65 1.352(18) .
C65 C66 1.365(16) .
C71 O8 1.200(10) .
C71 O7 1.228(10) .
C71 C72 1.544(12) .
C73 O10 1.195(10) .
C73 O9 1.223(10) .
C73 C74 1.546(12) .
C75 O12 1.220(17) .
C75 O11' 1.191(16) .
C75 O11 1.251(17) .
C75 O12' 1.241(18) .
C75 C76 1.512(14) .

loop_
_geom_torsion_atom_site_label_1
_geom_torsion_atom_site_label_2
_geom_torsion_atom_site_label_3
_geom_torsion_atom_site_label_4
_geom_torsion
_geom_torsion_site_symmetry_1
_geom_torsion_site_symmetry_4
C1 Ag1 Ag2 O5 -147.8(3) . .
O6 Ag1 Ag2 O5 3.4(3) . .
O2 Ag1 Ag2 O5 87.6(3) . .
O3 Ag1 Ag2 O5 -66.7(6) . .
Ag3 Ag1 Ag2 O5 163.5(2) . .
Ag4 Ag1 Ag2 O5 -104.3(2) . .
O6 Ag1 Ag2 C1 151.3(3) . .
O2 Ag1 Ag2 C1 -124.6(3) . .
O3 Ag1 Ag2 C1 81.1(6) . .
Ag3 Ag1 Ag2 C1 -48.7(2) . .
Ag4 Ag1 Ag2 C1 43.5(2) . .
C1 Ag1 Ag2 N2 114.8(3) . .
O6 Ag1 Ag2 N2 -94.0(3) . .
O2 Ag1 Ag2 N2 -9.8(2) . .
O3 Ag1 Ag2 N2 -164.1(6) . .
Ag3 Ag1 Ag2 N2 66.10(17) . .
Ag4 Ag1 Ag2 N2 158.27(17) . .
C1 Ag1 Ag2 N6 -38.8(5) . 2_755
O6 Ag1 Ag2 N6 112.4(5) . 2_755
O2 Ag1 Ag2 N6 -163.4(4) . 2_755
O3 Ag1 Ag2 N6 42.3(7) . 2_755
Ag3 Ag1 Ag2 N6 -87.5(4) . 2_755
Ag4 Ag1 Ag2 N6 4.7(4) . 2_755
C1 Ag1 Ag3 N4 -34.8(5) . 2_755
O6 Ag1 Ag3 N4 60.3(6) . 2_755
O2 Ag1 Ag3 N4 122.3(5) . 2_755
O3 Ag1 Ag3 N4 -154.7(5) . 2_755
Ag4 Ag1 Ag3 N4 -73.0(5) . 2_755
Ag2 Ag1 Ag3 N4 12.7(5) . 2_755
C1 Ag1 Ag3 O1 -145.9(3) . .
O6 Ag1 Ag3 O1 -50.7(4) . .
O2 Ag1 Ag3 O1 11.3(3) . .
O3 Ag1 Ag3 O1 94.2(3) . .
Ag4 Ag1 Ag3 O1 176.0(2) . .
Ag2 Ag1 Ag3 O1 -98.4(2) . .
O6 Ag1 Ag3 C1 95.2(4) . .
O2 Ag1 Ag3 C1 157.2(3) . .
O3 Ag1 Ag3 C1 -119.9(3) . .
Ag4 Ag1 Ag3 C1 -38.1(2) . .
Ag2 Ag1 Ag3 C1 47.5(2) . .
C1 Ag1 Ag3 N5 108.8(3) . .
O6 Ag1 Ag3 N5 -156.0(4) . .
O2 Ag1 Ag3 N5 -94.0(2) . .
O3 Ag1 Ag3 N5 -11.1(2) . .
Ag4 Ag1 Ag3 N5 70.72(14) . .
Ag2 Ag1 Ag3 N5 156.36(14) . .
C1 Ag1 Ag4 N1 -44.3(5) . 2_755
O6 Ag1 Ag4 N1 -165.7(5) . 2_755
O2 Ag1 Ag4 N1 52.5(6) . 2_755
O3 Ag1 Ag4 N1 102.3(5) . 2_755
Ag3 Ag1 Ag4 N1 -5.9(4) . 2_755
Ag2 Ag1 Ag4 N1 -87.2(4) . 2_755
C1 Ag1 Ag4 O4 -148.0(3) . .
O6 Ag1 Ag4 O4 90.6(3) . .
O2 Ag1 Ag4 O4 -51.2(5) . .
O3 Ag1 Ag4 O4 -1.4(3) . .
Ag3 Ag1 Ag4 O4 -109.6(3) . .
Ag2 Ag1 Ag4 O4 169.1(3) . .
O6 Ag1 Ag4 C1 -121.3(3) . .
O2 Ag1 Ag4 C1 96.8(5) . .
O3 Ag1 Ag4 C1 146.7(3) . .
Ag3 Ag1 Ag4 C1 38.5(2) . .
Ag2 Ag1 Ag4 C1 -42.9(2) . .
C1 Ag1 Ag4 N3 110.3(3) . .
O6 Ag1 Ag4 N3 -11.0(2) . .
O2 Ag1 Ag4 N3 -152.9(5) . .
O3 Ag1 Ag4 N3 -103.0(2) . .
Ag3 Ag1 Ag4 N3 148.77(15) . .
Ag2 Ag1 Ag4 N3 67.41(15) . .
N12 Ag5 Ag6 C3 37.7(6) 2_666 .
O8 Ag5 Ag6 C3 153.2(3) . .
N7 Ag5 Ag6 C3 -109.6(3) . .
N12 Ag5 Ag6 O7 -118.2(6) 2_666 .
O8 Ag5 Ag6 O7 -2.7(3) . .
C3 Ag5 Ag6 O7 -155.9(3) . .
N7 Ag5 Ag6 O7 94.6(3) . .
N12 Ag5 Ag6 O10 160.5(5) 2_666 .
O8 Ag5 Ag6 O10 -84.0(3) . .
C3 Ag5 Ag6 O10 122.8(3) . .
N7 Ag5 Ag6 O10 13.3(3) . .
N12 Ag5 Ag6 O11' -56.4(9) 2_666 .
O8 Ag5 Ag6 O11' 59.1(8) . .
C3 Ag5 Ag6 O11' -94.1(8) . .
N7 Ag5 Ag6 O11' 156.4(8) . .
N12 Ag5 Ag6 O11 -35.6(16) 2_666 .
O8 Ag5 Ag6 O11 79.9(15) . .
C3 Ag5 Ag6 O11 -73.3(15) . .
N7 Ag5 Ag6 O11 177.1(15) . .
N12 Ag5 Ag6 Ag7 83.1(5) 2_666 .
O8 Ag5 Ag6 Ag7 -161.4(2) . .
C3 Ag5 Ag6 Ag7 45.4(2) . .
N7 Ag5 Ag6 Ag7 -64.14(16) . .
N12 Ag5 Ag6 Ag8 -9.3(5) 2_666 .
O8 Ag5 Ag6 Ag8 106.2(2) . .
C3 Ag5 Ag6 Ag8 -47.0(2) . .
N7 Ag5 Ag6 Ag8 -156.54(16) . .
C3 Ag6 Ag7 N9 35.8(5) . .
O7 Ag6 Ag7 N9 -66.9(6) . .
O10 Ag6 Ag7 N9 -122.0(5) . .
O11' Ag6 Ag7 N9 150.0(6) . .
O11 Ag6 Ag7 N9 156.4(6) . .
Ag8 Ag6 Ag7 N9 75.5(4) . .
Ag5 Ag6 Ag7 N9 -9.0(4) . .
C3 Ag6 Ag7 O9 150.9(3) . .
O7 Ag6 Ag7 O9 48.2(5) . .
O10 Ag6 Ag7 O9 -6.9(3) . .
O11' Ag6 Ag7 O9 -94.9(5) . .
O11 Ag6 Ag7 O9 -88.6(5) . .
Ag8 Ag6 Ag7 O9 -169.4(3) . .
Ag5 Ag6 Ag7 O9 106.1(3) . .
O7 Ag6 Ag7 C3 -102.7(4) . .
O10 Ag6 Ag7 C3 -157.8(3) . .
O11' Ag6 Ag7 C3 114.2(5) . .
O11 Ag6 Ag7 C3 120.6(4) . .
Ag8 Ag6 Ag7 C3 39.7(2) . .
Ag5 Ag6 Ag7 C3 -44.8(2) . .
C3 Ag6 Ag7 N11 -108.0(3) . .
O7 Ag6 Ag7 N11 149.3(4) . .
O10 Ag6 Ag7 N11 94.2(3) . .
O11' Ag6 Ag7 N11 6.2(4) . .
O11 Ag6 Ag7 N11 12.6(4) . .
Ag8 Ag6 Ag7 N11 -68.27(16) . .
Ag5 Ag6 Ag7 N11 -152.78(16) . .
C3 Ag6 Ag8 O12' 151.7(6) . .
O7 Ag6 Ag8 O12' -83.7(6) . .
O10 Ag6 Ag8 O12' 47.8(8) . .
O11' Ag6 Ag8 O12' -4.1(8) . .
O11 Ag6 Ag8 O12' 10.7(8) . .
Ag7 Ag6 Ag8 O12' 112.0(6) . .
Ag5 Ag6 Ag8 O12' -162.0(6) . .
C3 Ag6 Ag8 N8 40.7(6) . 2_666
O7 Ag6 Ag8 N8 165.3(6) . 2_666
O10 Ag6 Ag8 N8 -63.1(7) . 2_666
O11' Ag6 Ag8 N8 -115.1(8) . 2_666
O11 Ag6 Ag8 N8 -100.3(7) . 2_666
Ag7 Ag6 Ag8 N8 1.0(5) . 2_666
Ag5 Ag6 Ag8 N8 87.0(5) . 2_666
O7 Ag6 Ag8 C3 124.6(3) . .
O10 Ag6 Ag8 C3 -103.9(6) . .
O11' Ag6 Ag8 C3 -155.9(6) . .
O11 Ag6 Ag8 C3 -141.0(6) . .
Ag7 Ag6 Ag8 C3 -39.7(2) . .
Ag5 Ag6 Ag8 C3 46.3(2) . .
C3 Ag6 Ag8 N10 -112.1(3) . 2_666
O7 Ag6 Ag8 N10 12.5(3) . 2_666
O10 Ag6 Ag8 N10 144.0(5) . 2_666
O11' Ag6 Ag8 N10 92.1(6) . 2_666
O11 Ag6 Ag8 N10 106.9(5) . 2_666
Ag7 Ag6 Ag8 N10 -151.80(18) . 2_666
Ag5 Ag6 Ag8 N10 -65.78(18) . 2_666
C3 Ag6 Ag8 O12 132.1(5) . .
O7 Ag6 Ag8 O12 -103.3(5) . .
O10 Ag6 Ag8 O12 28.2(7) . .
O11' Ag6 Ag8 O12 -23.8(7) . .
O11 Ag6 Ag8 O12 -8.9(7) . .
Ag7 Ag6 Ag8 O12 92.4(4) . .
Ag5 Ag6 Ag8 O12 178.4(4) . .
O5 Ag2 N2 C15 -21.2(7) . .
C1 Ag2 N2 C15 110.1(7) . .
N6 Ag2 N2 C15 -130.7(7) 2_755 .
Ag1 Ag2 N2 C15 62.2(7) . .
O5 Ag2 N2 C11 163.7(6) . .
C1 Ag2 N2 C11 -64.9(7) . .
N6 Ag2 N2 C11 54.3(7) 2_755 .
Ag1 Ag2 N2 C11 -112.8(6) . .
N1 Ag4 N3 C23 -136.0(6) 2_755 .
O4 Ag4 N3 C23 -25.2(7) . .
C1 Ag4 N3 C23 103.6(6) . .
Ag1 Ag4 N3 C23 56.5(6) . .
N1 Ag4 N3 C22 48.1(6) 2_755 .
O4 Ag4 N3 C22 158.9(6) . .
C1 Ag4 N3 C22 -72.3(6) . .
Ag1 Ag4 N3 C22 -119.4(6) . .
N4 Ag3 N5 C32 64.1(6) 2_755 .
O1 Ag3 N5 C32 175.4(6) . .
C1 Ag3 N5 C32 -55.1(6) . .
Ag1 Ag3 N5 C32 -101.9(6) . .
N4 Ag3 N5 C33 -125.9(6) 2_755 .
O1 Ag3 N5 C33 -14.7(7) . .
C1 Ag3 N5 C33 114.9(6) . .
Ag1 Ag3 N5 C33 68.1(6) . .
N12 Ag5 N7 C42 -53.1(7) 2_666 .
O8 Ag5 N7 C42 -165.1(6) . .
C3 Ag5 N7 C42 66.9(7) . .
Ag6 Ag5 N7 C42 112.8(6) . .
N12 Ag5 N7 C43 134.3(7) 2_666 .
O8 Ag5 N7 C43 22.4(7) . .
C3 Ag5 N7 C43 -105.6(7) . .
Ag6 Ag5 N7 C43 -59.7(7) . .
O9 Ag7 N9 C51 171(2) . .
C3 Ag7 N9 C51 -52(2) . .
N11 Ag7 N9 C51 63(2) . .
Ag6 Ag7 N9 C51 -79(2) . .
N9 Ag7 N11 C66 122.3(7) . .
O9 Ag7 N11 C66 10.7(8) . .
C3 Ag7 N11 C66 -123.6(7) . .
Ag6 Ag7 N11 C66 -75.0(7) . .
N9 Ag7 N11 C62 -65.5(7) . .
O9 Ag7 N11 C62 -177.1(7) . .
C3 Ag7 N11 C62 48.6(7) . .
Ag6 Ag7 N11 C62 97.1(7) . .
O6 Ag1 C1 Ag2 -35.2(3) . .
O2 Ag1 C1 Ag2 82.6(3) . .
O3 Ag1 C1 Ag2 -161.2(2) . .
Ag3 Ag1 C1 Ag2 111.3(2) . .
Ag4 Ag1 C1 Ag2 -119.9(2) . .
O6 Ag1 C1 Ag4 84.6(3) . .
O2 Ag1 C1 Ag4 -157.5(3) . .
O3 Ag1 C1 Ag4 -41.3(3) . .
Ag3 Ag1 C1 Ag4 -128.8(2) . .
Ag2 Ag1 C1 Ag4 119.9(2) . .
O6 Ag1 C1 Ag3 -146.6(2) . .
O2 Ag1 C1 Ag3 -28.8(3) . .
O3 Ag1 C1 Ag3 87.5(3) . .
Ag4 Ag1 C1 Ag3 128.8(2) . .
Ag2 Ag1 C1 Ag3 -111.3(2) . .
O5 Ag2 C1 C2 -142.4(5) . .
N2 Ag2 C1 C2 98.1(5) . .
N6 Ag2 C1 C2 -19.3(6) 2_755 .
Ag1 Ag2 C1 C2 179.4(6) . .
O5 Ag2 C1 Ag1 38.2(3) . .
N2 Ag2 C1 Ag1 -81.3(3) . .
N6 Ag2 C1 Ag1 161.3(3) 2_755 .
O5 Ag2 C1 Ag4 -35.3(4) . .
N2 Ag2 C1 Ag4 -154.8(3) . .
N6 Ag2 C1 Ag4 87.8(3) 2_755 .
Ag1 Ag2 C1 Ag4 -73.5(3) . .
O5 Ag2 C1 Ag3 113.2(3) . .
N2 Ag2 C1 Ag3 -6.4(3) . .
N6 Ag2 C1 Ag3 -123.7(3) 2_755 .
Ag1 Ag2 C1 Ag3 74.9(2) . .
N1 Ag4 C1 C2 -21.5(5) 2_755 .
O4 Ag4 C1 C2 -143.3(5) . .
N3 Ag4 C1 C2 99.4(5) . .
Ag1 Ag4 C1 C2 179.0(5) . .
N1 Ag4 C1 Ag1 159.4(2) 2_755 .
O4 Ag4 C1 Ag1 37.6(4) . .
N3 Ag4 C1 Ag1 -79.6(2) . .
N1 Ag4 C1 Ag2 -126.3(3) 2_755 .
O4 Ag4 C1 Ag2 111.8(4) . .
N3 Ag4 C1 Ag2 -5.4(3) . .
Ag1 Ag4 C1 Ag2 74.2(2) . .
N1 Ag4 C1 Ag3 90.8(4) 2_755 .
O4 Ag4 C1 Ag3 -31.0(5) . .
N3 Ag4 C1 Ag3 -148.3(3) . .
Ag1 Ag4 C1 Ag3 -68.6(3) . .
N4 Ag3 C1 C2 -12.3(6) 2_755 .
O1 Ag3 C1 C2 -137.5(5) . .
N5 Ag3 C1 C2 103.6(5) . .
Ag1 Ag3 C1 C2 -178.4(6) . .
N4 Ag3 C1 Ag1 166.1(2) 2_755 .
O1 Ag3 C1 Ag1 40.9(3) . .
N5 Ag3 C1 Ag1 -78.0(2) . .
N4 Ag3 C1 Ag2 89.7(3) 2_755 .
O1 Ag3 C1 Ag2 -35.5(4) . .
N5 Ag3 C1 Ag2 -154.4(2) . .
Ag1 Ag3 C1 Ag2 -76.4(2) . .
N4 Ag3 C1 Ag4 -124.8(3) 2_755 .
O1 Ag3 C1 Ag4 109.9(4) . .
N5 Ag3 C1 Ag4 -8.9(4) . .
Ag1 Ag3 C1 Ag4 69.1(3) . .
O7 Ag6 C3 Ag7 148.5(3) . .
O10 Ag6 C3 Ag7 28.5(4) . .
O11' Ag6 C3 Ag7 -98.9(7) . .
O11 Ag6 C3 Ag7 -80.7(6) . .
Ag8 Ag6 C3 Ag7 -127.3(2) . .
Ag5 Ag6 C3 Ag7 117.7(2) . .
O7 Ag6 C3 Ag5 30.7(4) . .
O10 Ag6 C3 Ag5 -89.2(4) . .
O11' Ag6 C3 Ag5 143.3(7) . .
O11 Ag6 C3 Ag5 161.5(6) . .
Ag7 Ag6 C3 Ag5 -117.7(2) . .
Ag8 Ag6 C3 Ag5 115.0(2) . .
O7 Ag6 C3 Ag8 -84.3(4) . .
O10 Ag6 C3 Ag8 155.8(3) . .
O11' Ag6 C3 Ag8 28.4(7) . .
O11 Ag6 C3 Ag8 46.6(7) . .
Ag7 Ag6 C3 Ag8 127.3(2) . .
Ag5 Ag6 C3 Ag8 -115.0(2) . .
N9 Ag7 C3 C4 16.0(6) . .
O9 Ag7 C3 C4 142.2(5) . .
N11 Ag7 C3 C4 -96.9(5) . .
Ag6 Ag7 C3 C4 178.6(6) . .
N9 Ag7 C3 Ag6 -162.7(2) . .
O9 Ag7 C3 Ag6 -36.4(4) . .
N11 Ag7 C3 Ag6 84.5(2) . .
N9 Ag7 C3 Ag5 -88.6(3) . .
O9 Ag7 C3 Ag5 37.7(5) . .
N11 Ag7 C3 Ag5 158.6(3) . .
Ag6 Ag7 C3 Ag5 74.1(3) . .
N9 Ag7 C3 Ag8 128.0(3) . .
O9 Ag7 C3 Ag8 -105.8(4) . .
N11 Ag7 C3 Ag8 15.1(4) . .
Ag6 Ag7 C3 Ag8 -69.4(3) . .
N12 Ag5 C3 C4 11.6(6) 2_666 .
O8 Ag5 C3 C4 143.1(5) . .
N7 Ag5 C3 C4 -105.0(5) . .
Ag6 Ag5 C3 C4 175.2(6) . .
N12 Ag5 C3 Ag6 -163.6(3) 2_666 .
O8 Ag5 C3 Ag6 -32.1(4) . .
N7 Ag5 C3 Ag6 79.8(3) . .
N12 Ag5 C3 Ag7 123.7(3) 2_666 .
O8 Ag5 C3 Ag7 -104.8(4) . .
N7 Ag5 C3 Ag7 7.1(3) . .
Ag6 Ag5 C3 Ag7 -72.7(3) . .
N12 Ag5 C3 Ag8 -88.9(3) 2_666 .
O8 Ag5 C3 Ag8 42.7(4) . .
N7 Ag5 C3 Ag8 154.5(3) . .
Ag6 Ag5 C3 Ag8 74.7(2) . .
O12' Ag8 C3 C4 151.8(8) . .
N8 Ag8 C3 C4 23.5(6) 2_666 .
N10 Ag8 C3 C4 -95.9(5) 2_666 .
O12 Ag8 C3 C4 132.6(6) . .
Ag6 Ag8 C3 C4 -174.3(6) . .
O12' Ag8 C3 Ag6 -33.9(7) . .
N8 Ag8 C3 Ag6 -162.2(3) 2_666 .
N10 Ag8 C3 Ag6 78.4(3) 2_666 .
O12 Ag8 C3 Ag6 -53.1(5) . .
O12' Ag8 C3 Ag7 34.9(7) . .
N8 Ag8 C3 Ag7 -93.5(4) 2_666 .
N10 Ag8 C3 Ag7 147.2(3) 2_666 .
O12 Ag8 C3 Ag7 15.7(6) . .
Ag6 Ag8 C3 Ag7 68.8(3) . .
O12' Ag8 C3 Ag5 -109.3(7) . .
N8 Ag8 C3 Ag5 122.3(3) 2_666 .
N10 Ag8 C3 Ag5 2.9(4) 2_666 .
O12 Ag8 C3 Ag5 -128.5(5) . .
Ag6 Ag8 C3 Ag5 -75.4(2) . .
O2 C5 C6 F1 22.3(16) . .
O1 C5 C6 F1 -156.8(13) . .
O2 C5 C6 F3 -97.2(13) . .
O1 C5 C6 F3 83.7(13) . .
O2 C5 C6 F2 141.3(11) . .
O1 C5 C6 F2 -37.8(14) . .
O3 C7 C8 F6 23.2(13) . .
O4 C7 C8 F6 -157.3(10) . .
O3 C7 C8 F5 -99.1(10) . .
O4 C7 C8 F5 80.4(11) . .
O3 C7 C8 F4 143.0(9) . .
O4 C7 C8 F4 -37.5(12) . .
O6 C9 C10 F7 -102.0(14) . .
O5 C9 C10 F7 79.3(14) . .
O6 C9 C10 F8 17.3(17) . .
O5 C9 C10 F8 -161.4(12) . .
O6 C9 C10 F9 142.7(11) . .
O5 C9 C10 F9 -36.0(15) . .
C15 N2 C11 C12 -0.5(13) . .
Ag2 N2 C11 C12 174.7(7) . .
C15 N2 C11 C16 179.3(8) . .
Ag2 N2 C11 C16 -5.5(10) . .
N2 C11 C12 C13 2.0(15) . .
C16 C11 C12 C13 -177.7(10) . .
C11 C12 C13 C14 -0.9(19) . .
C12 C13 C14 C15 -2(2) . .
C11 N2 C15 C14 -2.4(16) . .
Ag2 N2 C15 C14 -177.9(10) . .
C13 C14 C15 N2 3(2) . .
C23 N3 C22 C25 -0.3(12) . .
Ag4 N3 C22 C25 175.8(7) . .
C23 N3 C22 C21 -179.7(7) . .
Ag4 N3 C22 C21 -3.7(9) . .
C22 N3 C23 C24 0.8(13) . .
Ag4 N3 C23 C24 -175.3(7) . .
N3 C23 C24 C26 -2.1(15) . .
N3 C22 C25 C26 0.9(14) . .
C21 C22 C25 C26 -179.7(9) . .
C23 C24 C26 C25 2.6(16) . .
C22 C25 C26 C24 -2.1(16) . .
C33 N5 C32 C36 -0.2(12) . .
Ag3 N5 C32 C36 169.9(7) . .
C33 N5 C32 C31 176.8(7) . .
Ag3 N5 C32 C31 -13.0(9) . .
C32 N5 C33 C34 -1.7(13) . .
Ag3 N5 C33 C34 -172.4(8) . .
N5 C33 C34 C35 3.6(17) . .
C33 C34 C35 C36 -3.6(18) . .
N5 C32 C36 C35 0.2(14) . .
C31 C32 C36 C35 -176.7(8) . .
C34 C35 C36 C32 1.8(16) . .
C43 N7 C42 C46 -2.2(12) . .
Ag5 N7 C42 C46 -175.1(6) . .
C43 N7 C42 C41 179.0(7) . .
Ag5 N7 C42 C41 6.1(10) . .
C42 N7 C43 C44 3.1(14) . .
Ag5 N7 C43 C44 176.4(8) . .
N7 C43 C44 C45 -1.8(16) . .
C43 C44 C45 C46 -0.7(16) . .
C44 C45 C46 C42 1.5(14) . .
N7 C42 C46 C45 0.0(13) . .
C41 C42 C46 C45 178.7(8) . .
C53 N10 C52 C56 1.9(14) . .
Ag8 N10 C52 C56 -175.0(8) 2_666 .
C53 N10 C52 C51 179.7(8) . .
Ag8 N10 C52 C51 2.7(11) 2_666 .
C52 N10 C53 C54 0.0(15) . .
Ag8 N10 C53 C54 177.2(9) 2_666 .
N10 C53 C54 C55 0.6(19) . .
C53 C54 C55 C56 -3(2) . .
C54 C55 C56 C52 5(2) . .
N10 C52 C56 C55 -4.2(17) . .
C51 C52 C56 C55 178.0(11) . .
C66 N11 C62 C61 1.2(14) . .
Ag7 N11 C62 C61 -171.3(8) . .
C66 N11 C62 C63 -176.9(8) . .
Ag7 N11 C62 C63 10.6(10) . .
C64 C61 C62 N11 -2.7(16) . .
C64 C61 C62 C63 175.4(9) . .
C61 C64 C65 C66 -4(2) . .
C62 N11 C66 C65 -0.9(16) . .
Ag7 N11 C66 C65 172.1(10) . .
C64 C65 C66 N11 2(2) . .
O8 C71 C72 F12 20.2(18) . .
O7 C71 C72 F12 -158.9(14) . .
O8 C71 C72 F10 -107.0(13) . .
O7 C71 C72 F10 73.9(16) . .
O8 C71 C72 F11 147.1(12) . .
O7 C71 C72 F11 -32.0(16) . .
O10 C73 C74 F13 0.3(15) . .
O9 C73 C74 F13 178.7(11) . .
O10 C73 C74 F14 120.1(10) . .
O9 C73 C74 F14 -61.5(12) . .
O10 C73 C74 F15 -124.7(11) . .
O9 C73 C74 F15 53.7(13) . .
O12 C75 C76 F18 23(2) . .
O11' C75 C76 F18 -161.5(19) . .
O11 C75 C76 F18 -128.6(19) . .
O12' C75 C76 F18 64(2) . .
O12 C75 C76 F16 142.1(16) . .
O11' C75 C76 F16 -42(2) . .
O11 C75 C76 F16 -9.3(19) . .
O12' C75 C76 F16 -176.9(16) . .
O12 C75 C76 F17 -101.5(16) . .
O11' C75 C76 F17 74.2(19) . .
O11 C75 C76 F17 107.2(16) . .
O12' C75 C76 F17 -60.5(19) . .
O2 C5 O1 Ag3 4.4(15) . .
C6 C5 O1 Ag3 -176.6(6) . .
N4 Ag3 O1 C5 -171.8(8) 2_755 .
C1 Ag3 O1 C5 -43.4(9) . .
N5 Ag3 O1 C5 75.2(8) . .
Ag1 Ag3 O1 C5 -13.9(8) . .
O1 C5 O2 Ag1 13.0(14) . .
C6 C5 O2 Ag1 -166.0(6) . .
C1 Ag1 O2 C5 5.6(9) . .
O6 Ag1 O2 C5 139.0(8) . .
O3 Ag1 O2 C5 -126.6(8) . .
Ag3 Ag1 O2 C5 -17.3(7) . .
Ag4 Ag1 O2 C5 -77.3(10) . .
Ag2 Ag1 O2 C5 60.1(8) . .
O4 C7 O3 Ag1 0.6(14) . .
C8 C7 O3 Ag1 -179.9(6) . .
C1 Ag1 O3 C7 33.0(8) . .
O6 Ag1 O3 C7 -105.1(7) . .
O2 Ag1 O3 C7 167.7(7) . .
Ag3 Ag1 O3 C7 90.0(7) . .
Ag4 Ag1 O3 C7 1.2(6) . .
Ag2 Ag1 O3 C7 -36.8(11) . .
O3 C7 O4 Ag4 -2.8(16) . .
C8 C7 O4 Ag4 177.7(7) . .
N1 Ag4 O4 C7 -149.0(9) 2_755 .
C1 Ag4 O4 C7 -24.7(10) . .
N3 Ag4 O4 C7 95.5(9) . .
Ag1 Ag4 O4 C7 2.7(9) . .
O6 C9 O5 Ag2 9.8(15) . .
C10 C9 O5 Ag2 -171.7(7) . .
C1 Ag2 O5 C9 -35.3(9) . .
N2 Ag2 O5 C9 92.2(8) . .
N6 Ag2 O5 C9 -159.4(8) 2_755 .
Ag1 Ag2 O5 C9 -7.9(8) . .
O5 C9 O6 Ag1 -4.4(14) . .
C10 C9 O6 Ag1 177.1(7) . .
C1 Ag1 O6 C9 25.6(9) . .
O2 Ag1 O6 C9 -109.9(8) . .
O3 Ag1 O6 C9 163.6(7) . .
Ag3 Ag1 O6 C9 -49.6(9) . .
Ag4 Ag1 O6 C9 81.0(7) . .
Ag2 Ag1 O6 C9 -1.7(7) . .
O8 C71 O7 Ag6 3.2(16) . .
C72 C71 O7 Ag6 -177.8(7) . .
C3 Ag6 O7 C71 -22.8(10) . .
O10 Ag6 O7 C71 114.6(9) . .
O11' Ag6 O7 C71 -152.4(9) . .
O11 Ag6 O7 C71 -162.1(9) . .
Ag7 Ag6 O7 C71 60.5(10) . .
Ag8 Ag6 O7 C71 -79.8(8) . .
Ag5 Ag6 O7 C71 1.5(8) . .
O7 C71 O8 Ag5 -7.4(15) . .
C72 C71 O8 Ag5 173.6(7) . .
N12 Ag5 O8 C71 161.9(8) 2_666 .
C3 Ag5 O8 C71 29.0(9) . .
N7 Ag5 O8 C71 -87.7(8) . .
Ag6 Ag5 O8 C71 6.0(8) . .
O10 C73 O9 Ag7 -6.4(17) . .
C74 C73 O9 Ag7 175.5(6) . .
N9 Ag7 O9 C73 162.2(8) . .
C3 Ag7 O9 C73 36.2(10) . .
N11 Ag7 O9 C73 -88.0(9) . .
Ag6 Ag7 O9 C73 9.8(8) . .
O9 C73 O10 Ag6 -3.9(17) . .
C74 C73 O10 Ag6 174.1(6) . .
C3 Ag6 O10 C73 -14.0(10) . .
O7 Ag6 O10 C73 -150.7(9) . .
O11' Ag6 O10 C73 124.7(10) . .
O11 Ag6 O10 C73 111.8(10) . .
Ag7 Ag6 O10 C73 9.0(8) . .
Ag8 Ag6 O10 C73 75.0(11) . .
Ag5 Ag6 O10 C73 -72.8(9) . .
O12 C75 O11 Ag6 39(2) . .
O11' C75 O11 Ag6 -69(2) . .
O12' C75 O11 Ag6 -11(2) . .
C76 C75 O11 Ag6 -176.9(10) . .
C3 Ag6 O11 C75 -42.1(18) . .
O7 Ag6 O11 C75 100.9(15) . .
O10 Ag6 O11 C75 -174.3(15) . .
O11' Ag6 O11 C75 62(2) . .
Ag7 Ag6 O11 C75 -96.1(15) . .
Ag8 Ag6 O11 C75 -5.9(14) . .
Ag5 Ag6 O11 C75 21(3) . .
O12 C75 O11' Ag6 -27(3) . .
O11 C75 O11' Ag6 72(2) . .
O12' C75 O11' Ag6 -63.4(19) . .
C76 C75 O11' Ag6 158.9(10) . .
C3 Ag6 O11' C75 14(2) . .
O7 Ag6 O11' C75 146.9(17) . .
O10 Ag6 O11' C75 -127.8(17) . .
O11 Ag6 O11' C75 -72(2) . .
Ag7 Ag6 O11' C75 -47.8(18) . .
Ag8 Ag6 O11' C75 37.2(15) . .
Ag5 Ag6 O11' C75 86(2) . .
O11' C75 O12 Ag8 -9(2) . .
O11 C75 O12 Ag8 -50(2) . .
O12' C75 O12 Ag8 56.6(16) . .
C76 C75 O12 Ag8 165.4(8) . .
O12' Ag8 O12 C75 -58.7(18) . .
N8 Ag8 O12 C75 -177.2(11) 2_666 .
C3 Ag8 O12 C75 64.8(13) . .
N10 Ag8 O12 C75 -63.3(12) 2_666 .
Ag6 Ag8 O12 C75 28.7(11) . .
O12 C75 O12' Ag8 -78.7(19) . .
O11' C75 O12' Ag8 55.1(19) . .
O11 C75 O12' Ag8 28(3) . .
C76 C75 O12' Ag8 -167.0(10) . .
N8 Ag8 O12' C75 132.0(15) 2_666 .
C3 Ag8 O12' C75 1.2(19) . .
N10 Ag8 O12' C75 -117.3(16) 2_666 .
O12 Ag8 O12' C75 67(2) . .
Ag6 Ag8 O12' C75 -23.1(15) . .
